data_9004531
loop_
_publ_author_name
'Grice, J. D.'

_publ_section_title
;
 Redetermination of the crystal structure of hanawaltite
;
_journal_name_full 'The Canadian Mineralogist'
_journal_page_first 775
_journal_page_last 778
_journal_volume 37
_journal_year 1999
_chemical_formula_sum 'Cl2 Hg7 O3'
_chemical_name_mineral Hanawaltite
_space_group_IT_number 57
_symmetry_space_group_name_Hall '-P 2a 2ab'
_symmetry_space_group_name_H-M 'P b m a'
_cell_angle_alpha 90
_cell_angle_beta 90
_cell_angle_gamma 90
_cell_length_a 11.796
_cell_length_b 13.890
_cell_length_c 6.471
_cell_formula_units_Z 4
_cell_volume 1060.250
_database_code_amcsd 0005606
_exptl_crystal_density_diffrn 9.541
_cod_original_formula_sum 'Hg7 Cl2 O3'
_cod_database_code 9004531

loop_
_space_group_symop_operation_xyz
x,y,z
1/2-x,1/2+y,z
1/2+x,1/2-y,-z
1/2+x,y,-z
1/2-x,-y,z
x,1/2-y,z
-x,1/2+y,-z
-x,-y,-z

loop_
_atom_site_aniso_label
_atom_site_aniso_U_11
_atom_site_aniso_U_22
_atom_site_aniso_U_33
_atom_site_aniso_U_12
_atom_site_aniso_U_13
_atom_site_aniso_U_23
Hg1 0.02200 0.02930 0.03120 -0.00290 -0.00850 0.00000
Hg2 0.02650 0.03690 0.03140 -0.00860 -0.00890 -0.00100
Hg3 0.01640 0.02630 0.03470 0.00000 0.00030 0.00000
Hg4 0.01740 0.04400 0.03970 0.00000 -0.00030 0.00000
Hg5 0.01930 0.02940 0.02680 0.00170 -0.00180 -0.00060
Cl1 0.02890 0.05620 0.02960 0.00570 0.00000 0.00000
Cl2 0.01670 0.05890 0.02620 0.00000 -0.00040 0.00000
O1 0.00950 0.03720 0.09420 0.00000 -0.00090 0.00000
O2 0.03170 0.03890 0.00490 0.00150 0.00110 0.00070

loop_
_atom_site_label
_atom_site_fract_x
_atom_site_fract_y
_atom_site_fract_z
_atom_site_U_iso_or_equiv
Hg1 0.11630 0.58310 0.47050 0.02750
Hg2 0.29150 0.62900 0.67510 0.03160
Hg3 0.03880 0.75000 0.13360 0.02580
Hg4 0.24570 0.25000 0.14950 0.03370
Hg5 0.00000 0.50000 0.00000 0.02520
Cl1 0.25000 0.50000 0.07800 0.03820
Cl2 0.44600 0.75000 0.33500 0.03390
O1 0.36000 0.75000 -0.13200 0.04700
O2 -0.03000 0.55500 0.29700 0.02520

loop_
_cod_related_entry_id
_cod_related_entry_database
_cod_related_entry_code
1 AMCSD 0005606
